data_7233974
loop_
_publ_author_name
'Yue, Qi'
'Wang, Yuan-Yuan'
'Hu, Xiao-Lu'
'Guo, Wei-Xiao'
'Gao, En-Qing'

_publ_section_title
;
 Eight coordination compounds assembled from unexplored semi-rigid
 ether-based unsymmetrical tetracarboxylate and various dipyridyl ligands:
 structural variation, magnetic and photoluminescence properties
;
_journal_name_full CrystEngComm
_journal_paper_doi 10.1039/C9CE01128E
_journal_year 2019
_chemical_formula_sum 'C28 H20 Co2 N2 O10'
_chemical_formula_weight 662.32
_space_group_crystal_system orthorhombic
_space_group_IT_number 43
_space_group_name_Hall 'F 2 -2d'
_space_group_name_H-M_alt 'F d d 2'
_symmetry_space_group_name_Hall 'F 2 -2d'
_symmetry_space_group_name_H-M 'F d d 2'
_atom_sites_solution_hydrogens mixed
_audit_creation_method SHELXL-2014
_audit_update_record
;
2019-07-16 deposited with the CCDC.    2019-09-18 downloaded from the CCDC.
;
_cell_angle_alpha 90
_cell_angle_beta 90
_cell_angle_gamma 90
_cell_formula_units_Z 16
_cell_length_a 27.576(3)
_cell_length_b 52.262(5)
_cell_length_c 7.4230(7)
_cell_measurement_reflns_used 5218
_cell_measurement_temperature 296(2)
_cell_measurement_theta_max 21.44
_cell_measurement_theta_min 2.77
_cell_volume 10697.9(18)
_computing_structure_refinement 'SHELXL-2014 (Sheldrick, 2014)'
_diffrn_ambient_temperature 296(2)
_diffrn_measured_fraction_theta_full 0.999
_diffrn_measured_fraction_theta_max 0.989
_diffrn_measurement_device_type 'CCD area detector'
_diffrn_measurement_method 'phi and omega scans'
_diffrn_radiation_type MoK\a
_diffrn_radiation_wavelength 0.71073
_diffrn_reflns_av_R_equivalents 0.0807
_diffrn_reflns_av_unetI/netI 0.0720
_diffrn_reflns_Laue_measured_fraction_full 0.999
_diffrn_reflns_Laue_measured_fraction_max 0.989
_diffrn_reflns_limit_h_max 35
_diffrn_reflns_limit_h_min -35
_diffrn_reflns_limit_k_max 70
_diffrn_reflns_limit_k_min -70
_diffrn_reflns_limit_l_max 9
_diffrn_reflns_limit_l_min -8
_diffrn_reflns_number 37424
_diffrn_reflns_point_group_measured_fraction_full 1.000
_diffrn_reflns_point_group_measured_fraction_max 0.992
_diffrn_reflns_theta_full 25.242
_diffrn_reflns_theta_max 28.586
_diffrn_reflns_theta_min 0.779
_exptl_absorpt_coefficient_mu 1.304
_exptl_crystal_colour deeppurple
_exptl_crystal_density_diffrn 1.645
_exptl_crystal_description rodlike
_exptl_crystal_F_000 5376
_exptl_crystal_size_max 0.35
_exptl_crystal_size_mid 0.25
_exptl_crystal_size_min 0.18
_refine_diff_density_max 1.267
_refine_diff_density_min -0.492
_refine_diff_density_rms 0.105
_refine_ls_abs_structure_details
;
 Flack x determined using 1643 quotients [(I+)-(I-)]/[(I+)+(I-)]
 (Parsons, Flack and Wagner, Acta Cryst. B69 (2013) 249-259).
;
_refine_ls_abs_structure_Flack 0.479(12)
_refine_ls_extinction_method none
_refine_ls_goodness_of_fit_ref 1.016
_refine_ls_hydrogen_treatment mixed
_refine_ls_matrix_type full
_refine_ls_number_parameters 387
_refine_ls_number_reflns 6212
_refine_ls_number_restraints 10
_refine_ls_restrained_S_all 1.022
_refine_ls_R_factor_all 0.0819
_refine_ls_R_factor_gt 0.0547
_refine_ls_shift/su_max 0.000
_refine_ls_shift/su_mean 0.000
_refine_ls_structure_factor_coef Fsqd
_refine_ls_weighting_details 'w=1/[\s^2^(Fo^2^)+(0.0813P)^2^+25.1853P] where P=(Fo^2^+2Fc^2^)/3'
_refine_ls_weighting_scheme calc
_refine_ls_wR_factor_gt 0.1307
_refine_ls_wR_factor_ref 0.1443
_reflns_Friedel_coverage 0.866
_reflns_Friedel_fraction_full 1.000
_reflns_Friedel_fraction_max 0.996
_reflns_number_gt 4756
_reflns_number_total 6212
_reflns_threshold_expression 'I > 2\s(I)'
_cod_data_source_file c9ce01128e2.cif
_cod_data_source_block 6
_cod_original_cell_volume 10698.1(18)
_cod_database_code 7233974
_shelx_space_group_comment
;
The symmetry employed for this shelxl refinement is uniquely defined
by the following loop, which should always be used as a source of
symmetry information in preference to the above space-group names.
They are only intended as comments.
;
_shelxl_version_number 2014-3

loop_
_space_group_symop_operation_xyz
'x, y, z'
'-x, -y, z'
'x+1/4, -y+1/4, z+1/4'
'-x+1/4, y+1/4, z+1/4'
'x, y+1/2, z+1/2'
'-x, -y+1/2, z+1/2'
'x+1/4, -y+3/4, z+3/4'
'-x+1/4, y+3/4, z+3/4'
'x+1/2, y, z+1/2'
'-x+1/2, -y, z+1/2'
'x+3/4, -y+1/4, z+3/4'
'-x+3/4, y+1/4, z+3/4'
'x+1/2, y+1/2, z'
'-x+1/2, -y+1/2, z'
'x+3/4, -y+3/4, z+1/4'
'-x+3/4, y+3/4, z+1/4'

loop_
_atom_site_label
_atom_site_type_symbol
_atom_site_fract_x
_atom_site_fract_y
_atom_site_fract_z
_atom_site_U_iso_or_equiv
_atom_site_adp_type
_atom_site_occupancy
_atom_site_site_symmetry_order
_atom_site_calc_flag
_atom_site_refinement_flags_posn
_atom_site_refinement_flags_adp
Co1 Co 0.18858(4) 0.05364(2) 0.58350(12) 0.0223(2) Uani 1 1 d . .
Co2 Co 0.36080(4) -0.04895(2) 0.52050(13) 0.0248(2) Uani 1 1 d . .
N1 N 0.2032(2) 0.09408(10) 0.5439(9) 0.0272(13) Uani 1 1 d . .
N2 N 0.3813(2) -0.01278(11) 0.5683(11) 0.0359(15) Uani 1 1 d . .
O1 O 0.1721(2) 0.01490(9) 0.6090(8) 0.0345(13) Uani 1 1 d . .
O2 O 0.2381(2) -0.00231(9) 0.4817(9) 0.0409(15) Uani 1 1 d . .
O3 O 0.28978(18) -0.05089(8) 0.5603(7) 0.0267(11) Uani 1 1 d . .
O4 O 0.25810(19) -0.05209(9) 0.2811(7) 0.0288(11) Uani 1 1 d . .
O5 O 0.21361(19) -0.09657(9) 0.5141(8) 0.0324(12) Uani 1 1 d . .
O6 O 0.1457(2) -0.17281(10) -0.1001(7) 0.0334(12) Uani 1 1 d . .
O7 O 0.1160(2) -0.19385(9) 0.1288(7) 0.0306(12) Uani 1 1 d . .
O8 O 0.1956(2) -0.19589(11) 0.5241(11) 0.0528(19) Uani 1 1 d . .
O9 O 0.11657(19) -0.18821(9) 0.5215(7) 0.0280(11) Uani 1 1 d . .
O10 O 0.2432(2) 0.04566(10) 0.4068(7) 0.0293(11) Uani 1 1 d D .
H10B H 0.229(3) 0.0460(13) 0.307(6) 0.03(2) Uiso 1 1 d D .
H10C H 0.237(4) 0.0313(11) 0.449(11) 0.08(4) Uiso 1 1 d D .
C1 C 0.1976(3) -0.00369(12) 0.5568(11) 0.0279(16) Uani 1 1 d . .
C2 C 0.1767(3) -0.03023(12) 0.5801(11) 0.0263(14) Uani 1 1 d . .
C3 C 0.2041(3) -0.05171(12) 0.5290(10) 0.0242(14) Uani 1 1 d . .
C4 C 0.2548(3) -0.05080(12) 0.4477(9) 0.0218(14) Uani 1 1 d . .
C5 C 0.1843(3) -0.07598(12) 0.5521(10) 0.0268(16) Uani 1 1 d . .
C6 C 0.1386(3) -0.07935(14) 0.6254(12) 0.0367(19) Uani 1 1 d . .
H6A H 0.1268 -0.0957 0.6471 0.044 Uiso 1 1 calc R U
C7 C 0.1106(3) -0.05790(18) 0.6665(15) 0.049(2) Uani 1 1 d . .
H7A H 0.0788 -0.0598 0.7067 0.059 Uiso 1 1 calc R U
C8 C 0.1306(3) -0.03350(15) 0.6467(12) 0.0354(18) Uani 1 1 d . .
H8A H 0.1124 -0.0192 0.6791 0.043 Uiso 1 1 calc R U
C9 C 0.1936(3) -0.11560(12) 0.4036(11) 0.0281(16) Uani 1 1 d . .
C10 C 0.1866(3) -0.13940(12) 0.4772(10) 0.0261(15) Uani 1 1 d . .
H10A H 0.1934 -0.1424 0.5980 0.031 Uiso 1 1 calc R U
C11 C 0.1690(3) -0.15915(12) 0.3673(10) 0.0241(15) Uani 1 1 d . .
C12 C 0.1612(3) -0.18392(12) 0.4725(10) 0.0268(16) Uani 1 1 d . .
C13 C 0.1589(2) -0.15496(13) 0.1879(9) 0.0216(14) Uani 1 1 d . .
C14 C 0.1394(2) -0.17544(12) 0.0652(9) 0.0237(14) Uani 1 1 d . .
C15 C 0.1670(3) -0.13037(13) 0.1172(10) 0.0284(16) Uani 1 1 d . .
H15A H 0.1609 -0.1273 -0.0042 0.034 Uiso 1 1 calc R U
C16 C 0.1837(3) -0.11057(12) 0.2241(11) 0.0281(16) Uani 1 1 d . .
H16A H 0.1883 -0.0943 0.1765 0.034 Uiso 1 1 calc R U
C17 C 0.2135(3) 0.10282(14) 0.3789(12) 0.0360(18) Uani 1 1 d . .
H17A H 0.2166 0.0912 0.2849 0.043 Uiso 1 1 calc R U
C18 C 0.2005(3) 0.11116(14) 0.6760(12) 0.0346(18) Uani 1 1 d . .
H18A H 0.1947 0.1054 0.7927 0.041 Uiso 1 1 calc R U
C19 C 0.2198(3) 0.12887(15) 0.3429(15) 0.047(2) Uani 1 1 d . .
H19A H 0.2275 0.1342 0.2269 0.057 Uiso 1 1 calc R U
C20 C 0.2059(3) 0.13732(15) 0.6462(15) 0.045(2) Uani 1 1 d . .
H20A H 0.2036 0.1486 0.7425 0.054 Uiso 1 1 calc R U
C21 C 0.2146(3) 0.14653(14) 0.4775(15) 0.043(2) Uani 1 1 d . .
C22 C 0.2155(3) 0.17481(15) 0.4368(19) 0.062(3) Uani 1 1 d . .
H22A H 0.2298 0.1841 0.5369 0.075 Uiso 1 1 calc R U
H22B H 0.2348 0.1780 0.3300 0.075 Uiso 1 1 calc R U
C23 C 0.4265(4) -0.00466(19) 0.576(3) 0.107(6) Uani 1 1 d . U
H23A H 0.4511 -0.0168 0.5679 0.129 Uiso 1 1 calc R U
C24 C 0.3480(3) 0.00480(14) 0.5928(14) 0.042(2) Uani 1 1 d . .
H24A H 0.3156 -0.0002 0.5897 0.050 Uiso 1 1 calc R U
C25 C 0.4395(4) 0.0202(2) 0.596(3) 0.124(9) Uani 1 1 d . .
H25A H 0.4720 0.0248 0.5896 0.148 Uiso 1 1 calc R U
C26 C 0.3582(3) 0.03003(15) 0.6226(14) 0.042(2) Uani 1 1 d . .
H26A H 0.3329 0.0415 0.6407 0.051 Uiso 1 1 calc R U
C27 C 0.4048(3) 0.03864(15) 0.6262(14) 0.043(2) Uani 1 1 d . .
C28 C 0.4144(3) 0.06651(16) 0.6569(15) 0.050(2) Uani 1 1 d . .
H28A H 0.3955 0.0718 0.7607 0.060 Uiso 1 1 calc R U
H28B H 0.4018 0.0758 0.5538 0.060 Uiso 1 1 calc R U

loop_
_atom_site_aniso_label
_atom_site_aniso_U_11
_atom_site_aniso_U_22
_atom_site_aniso_U_33
_atom_site_aniso_U_23
_atom_site_aniso_U_13
_atom_site_aniso_U_12
Co1 0.0288(5) 0.0192(4) 0.0188(4) -0.0002(3) 0.0016(4) 0.0049(4)
Co2 0.0298(5) 0.0201(4) 0.0244(5) -0.0032(4) -0.0031(4) 0.0010(4)
N1 0.028(3) 0.021(3) 0.032(4) 0.001(2) 0.002(3) 0.008(2)
N2 0.036(4) 0.025(3) 0.046(4) -0.004(3) -0.002(3) 0.002(3)
O1 0.038(3) 0.023(2) 0.043(3) 0.001(2) 0.013(3) 0.006(2)
O2 0.037(4) 0.023(2) 0.063(4) 0.002(2) 0.017(3) 0.003(2)
O3 0.029(3) 0.028(2) 0.024(3) 0.000(2) -0.004(2) -0.001(2)
O4 0.030(3) 0.037(3) 0.020(3) -0.003(2) 0.002(2) 0.005(2)
O5 0.036(3) 0.020(2) 0.042(3) -0.009(2) -0.009(3) -0.002(2)
O6 0.045(3) 0.037(3) 0.018(2) -0.001(2) -0.003(2) -0.013(2)
O7 0.039(3) 0.024(2) 0.028(3) -0.0032(19) 0.004(2) -0.011(2)
O8 0.041(4) 0.040(3) 0.078(5) 0.019(3) -0.013(4) 0.002(3)
O9 0.034(3) 0.029(2) 0.021(3) 0.001(2) -0.002(2) -0.009(2)
O10 0.036(3) 0.031(3) 0.021(3) 0.004(2) 0.000(2) 0.006(2)
C1 0.036(4) 0.021(3) 0.026(4) -0.002(3) -0.003(3) 0.007(3)
C2 0.027(4) 0.027(3) 0.025(3) -0.006(3) -0.003(3) 0.004(3)
C3 0.029(4) 0.022(3) 0.021(3) -0.003(3) -0.005(3) 0.000(3)
C4 0.030(4) 0.016(3) 0.019(3) 0.000(2) 0.001(3) 0.000(3)
C5 0.031(4) 0.025(3) 0.025(4) 0.000(3) -0.008(3) -0.005(3)
C6 0.037(5) 0.028(4) 0.046(5) -0.001(3) 0.001(4) -0.009(3)
C7 0.036(5) 0.047(5) 0.064(7) -0.012(5) 0.004(5) -0.008(4)
C8 0.036(5) 0.032(4) 0.038(4) -0.007(3) 0.005(4) 0.005(3)
C9 0.028(4) 0.018(3) 0.038(4) -0.007(3) 0.000(3) -0.004(3)
C10 0.029(4) 0.025(3) 0.025(4) -0.002(3) -0.004(3) -0.005(3)
C11 0.021(4) 0.020(3) 0.031(4) -0.004(3) 0.002(3) 0.000(3)
C12 0.037(4) 0.019(3) 0.023(4) -0.001(3) -0.003(3) -0.004(3)
C13 0.018(4) 0.025(3) 0.021(3) -0.002(3) 0.003(3) -0.006(3)
C14 0.025(4) 0.025(3) 0.022(4) -0.005(2) -0.003(3) 0.001(3)
C15 0.029(4) 0.028(3) 0.028(4) 0.002(3) -0.001(3) -0.002(3)
C16 0.032(4) 0.015(3) 0.037(4) 0.002(3) 0.001(3) -0.001(3)
C17 0.040(5) 0.031(4) 0.037(5) 0.007(3) 0.005(4) 0.008(3)
C18 0.040(5) 0.027(4) 0.036(5) -0.002(3) 0.000(4) 0.003(3)
C19 0.042(5) 0.036(4) 0.064(6) 0.022(4) 0.013(5) 0.007(4)
C20 0.039(5) 0.024(4) 0.072(7) -0.009(4) 0.004(5) 0.001(3)
C21 0.027(4) 0.019(3) 0.084(8) 0.012(4) 0.006(4) 0.004(3)
C22 0.036(5) 0.024(4) 0.128(11) 0.022(5) 0.011(6) 0.006(3)
C23 0.041(6) 0.037(5) 0.245(18) -0.052(9) -0.019(9) 0.004(4)
C24 0.035(5) 0.029(4) 0.062(6) -0.001(4) -0.002(4) -0.002(3)
C25 0.033(6) 0.043(5) 0.29(3) -0.061(10) -0.010(10) -0.004(4)
C26 0.039(5) 0.028(4) 0.061(6) -0.009(4) -0.002(4) 0.006(3)
C27 0.040(5) 0.029(4) 0.061(6) -0.015(4) -0.003(4) -0.002(3)
C28 0.047(6) 0.029(4) 0.074(7) -0.011(4) 0.002(5) -0.004(4)

loop_
_atom_type_symbol
_atom_type_description
_atom_type_scat_dispersion_real
_atom_type_scat_dispersion_imag
_atom_type_scat_source
C C 0.0033 0.0016 'International Tables Vol C Tables 4.2.6.8 and 6.1.1.4'
H H 0.0000 0.0000 'International Tables Vol C Tables 4.2.6.8 and 6.1.1.4'
N N 0.0061 0.0033 'International Tables Vol C Tables 4.2.6.8 and 6.1.1.4'
O O 0.0106 0.0060 'International Tables Vol C Tables 4.2.6.8 and 6.1.1.4'
Co Co 0.3494 0.9721 'International Tables Vol C Tables 4.2.6.8 and 6.1.1.4'

loop_
_geom_angle_atom_site_label_1
_geom_angle_atom_site_label_2
_geom_angle_atom_site_label_3
_geom_angle
_geom_angle_site_symmetry_1
_geom_angle_site_symmetry_3
O10 Co1 O4 85.6(2) . 10
O10 Co1 O1 91.2(2) . .
O4 Co1 O1 93.0(2) 10 .
O10 Co1 O9 178.5(2) . 4
O4 Co1 O9 92.9(2) 10 4
O1 Co1 O9 88.8(2) . 4
O10 Co1 O7 94.3(2) . 4
O4 Co1 O7 178.7(2) 10 4
O1 Co1 O7 88.3(2) . 4
O9 Co1 O7 87.1(2) 4 4
O10 Co1 N1 88.5(2) . .
O4 Co1 N1 90.1(2) 10 .
O1 Co1 N1 176.8(3) . .
O9 Co1 N1 91.5(2) 4 .
O7 Co1 N1 88.5(2) 4 .
O10 Co1 H10C 23.6(9) . .
O4 Co1 H10C 82(2) 10 .
O1 Co1 H10C 68.2(12) . .
O9 Co1 H10C 156.0(9) 4 .
O7 Co1 H10C 98(2) 4 .
N1 Co1 H10C 111.8(11) . .
O9 Co2 O3 101.6(2) 7_544 .
O9 Co2 N2 117.6(3) 7_544 .
O3 Co2 N2 107.5(2) . .
O9 Co2 O6 99.2(2) 7_544 7_545
O3 Co2 O6 111.4(2) . 7_545
N2 Co2 O6 118.3(3) . 7_545
C18 N1 C17 117.3(6) . .
C18 N1 Co1 122.9(5) . .
C17 N1 Co1 119.7(5) . .
C24 N2 C23 115.5(7) . .
C24 N2 Co2 119.1(6) . .
C23 N2 Co2 125.3(6) . .
C1 O1 Co1 126.8(5) . .
C4 O3 Co2 130.5(5) . .
C4 O4 Co1 139.2(5) . 10_554
C5 O5 C9 116.3(6) . .
C14 O6 Co2 108.9(4) . 15_444
C14 O7 Co1 132.6(5) . 8_544
C12 O9 Co2 113.4(4) . 15_445
C12 O9 Co1 122.1(5) . 8_544
Co2 O9 Co1 119.6(2) 15_445 8_544
Co1 O10 H10B 103(6) . .
Co1 O10 H10C 77(8) . .
H10B O10 H10C 105(4) . .
O2 C1 O1 126.2(7) . .
O2 C1 C2 116.4(6) . .
O1 C1 C2 117.4(7) . .
C8 C2 C3 119.7(6) . .
C8 C2 C1 120.5(6) . .
C3 C2 C1 119.8(6) . .
C5 C3 C2 118.9(7) . .
C5 C3 C4 116.0(6) . .
C2 C3 C4 125.2(6) . .
O4 C4 O3 126.6(7) . .
O4 C4 C3 117.5(6) . .
O3 C4 C3 115.7(6) . .
O5 C5 C6 121.1(6) . .
O5 C5 C3 117.1(7) . .
C6 C5 C3 121.5(7) . .
C5 C6 C7 119.2(7) . .
C5 C6 H6A 120.4 . .
C7 C6 H6A 120.4 . .
C6 C7 C8 119.5(8) . .
C6 C7 H7A 120.3 . .
C8 C7 H7A 120.3 . .
C2 C8 C7 121.1(7) . .
C2 C8 H8A 119.5 . .
C7 C8 H8A 119.5 . .
C10 C9 C16 121.9(7) . .
C10 C9 O5 117.7(7) . .
C16 C9 O5 120.3(6) . .
C9 C10 C11 118.9(7) . .
C9 C10 H10A 120.5 . .
C11 C10 H10A 120.5 . .
C13 C11 C10 121.0(6) . .
C13 C11 C12 126.9(6) . .
C10 C11 C12 112.0(6) . .
O8 C12 O9 124.6(7) . .
O8 C12 C11 119.7(7) . .
O9 C12 C11 114.9(6) . .
C11 C13 C15 118.3(6) . .
C11 C13 C14 123.0(6) . .
C15 C13 C14 118.7(6) . .
O6 C14 O7 121.9(6) . .
O6 C14 C13 117.8(6) . .
O7 C14 C13 120.2(6) . .
C16 C15 C13 121.5(7) . .
C16 C15 H15A 119.2 . .
C13 C15 H15A 119.2 . .
C15 C16 C9 118.4(6) . .
C15 C16 H16A 120.8 . .
C9 C16 H16A 120.8 . .
N1 C17 C19 122.3(8) . .
N1 C17 H17A 118.9 . .
C19 C17 H17A 118.9 . .
N1 C18 C20 122.4(8) . .
N1 C18 H18A 118.8 . .
C20 C18 H18A 118.8 . .
C21 C19 C17 120.3(9) . .
C21 C19 H19A 119.8 . .
C17 C19 H19A 119.8 . .
C21 C20 C18 120.8(8) . .
C21 C20 H20A 119.6 . .
C18 C20 H20A 119.6 . .
C20 C21 C19 116.8(7) . .
C20 C21 C22 122.2(9) . .
C19 C21 C22 120.9(10) . .
C28 C22 C21 108.1(7) 11_454 .
C28 C22 H22A 110.1 11_454 .
C21 C22 H22A 110.1 . .
C28 C22 H22B 110.1 11_454 .
C21 C22 H22B 110.1 . .
H22A C22 H22B 108.4 . .
N2 C23 C25 124.3(9) . .
N2 C23 H23A 117.8 . .
C25 C23 H23A 117.8 . .
N2 C24 C26 123.6(8) . .
N2 C24 H24A 118.2 . .
C26 C24 H24A 118.2 . .
C23 C25 C27 120.3(10) . .
C23 C25 H25A 119.9 . .
C27 C25 H25A 119.9 . .
C27 C26 C24 121.1(8) . .
C27 C26 H26A 119.4 . .
C24 C26 H26A 119.4 . .
C26 C27 C25 115.0(8) . .
C26 C27 C28 119.4(8) . .
C25 C27 C28 125.6(9) . .
C27 C28 C22 118.9(8) . 3
C27 C28 H28A 107.6 . .
C22 C28 H28A 107.6 3 .
C27 C28 H28B 107.6 . .
C22 C28 H28B 107.6 3 .
H28A C28 H28B 107.0 . .

loop_
_geom_bond_atom_site_label_1
_geom_bond_atom_site_label_2
_geom_bond_distance
_geom_bond_site_symmetry_2
Co1 O10 2.041(6) .
Co1 O4 2.078(5) 10
Co1 O1 2.083(5) .
Co1 O9 2.108(5) 4
Co1 O7 2.143(6) 4
Co1 N1 2.172(5) .
Co1 H10C 2.03(11) .
Co2 O9 1.972(5) 7_544
Co2 O3 1.983(5) .
Co2 N2 2.005(6) .
Co2 O6 2.007(5) 7_545
N1 C18 1.329(10) .
N1 C17 1.337(10) .
N2 C24 1.312(10) .
N2 C23 1.317(12) .
O1 C1 1.261(8) .
O2 C1 1.252(9) .
O3 C4 1.277(9) .
O4 C4 1.242(9) .
O4 Co1 2.078(5) 10_554
O5 C5 1.375(9) .
O5 C9 1.403(8) .
O6 C14 1.246(9) .
O6 Co2 2.007(5) 15_444
O7 C14 1.251(8) .
O7 Co1 2.143(6) 8_544
O8 C12 1.199(9) .
O9 C12 1.303(9) .
O9 Co2 1.972(5) 15_445
O9 Co1 2.108(5) 8_544
O10 H10B 0.83(3) .
O10 H10C 0.83(3) .
C1 C2 1.512(9) .
C2 C8 1.375(11) .
C2 C3 1.406(9) .
C3 C5 1.392(9) .
C3 C4 1.522(10) .
C5 C6 1.383(11) .
C6 C7 1.396(12) .
C6 H6A 0.9300 .
C7 C8 1.397(12) .
C7 H7A 0.9300 .
C8 H8A 0.9300 .
C9 C10 1.372(10) .
C9 C16 1.385(11) .
C10 C11 1.402(9) .
C10 H10A 0.9300 .
C11 C13 1.378(10) .
C11 C12 1.527(9) .
C13 C15 1.406(9) .
C13 C14 1.505(9) .
C15 C16 1.383(10) .
C15 H15A 0.9300 .
C16 H16A 0.9300 .
C17 C19 1.398(11) .
C17 H17A 0.9300 .
C18 C20 1.393(11) .
C18 H18A 0.9300 .
C19 C21 1.367(14) .
C19 H19A 0.9300 .
C20 C21 1.363(14) .
C20 H20A 0.9300 .
C21 C22 1.509(10) .
C22 C28 1.499(12) 11_454
C22 H22A 0.9700 .
C22 H22B 0.9700 .
C23 C25 1.356(13) .
C23 H23A 0.9300 .
C24 C26 1.367(10) .
C24 H24A 0.9300 .
C25 C27 1.376(13) .
C25 H25A 0.9300 .
C26 C27 1.361(12) .
C26 H26A 0.9300 .
C27 C28 1.498(11) .
C28 C22 1.498(12) 3
C28 H28A 0.9700 .
C28 H28B 0.9700 .
